data_2206880
loop_
_publ_author_name
'Koul, Jawahir L.'
'Koul, Surrinder'
'Taneja, Subbash C.'
'Sch\"urmann, Markus'
'Preut, Hans'
'Spiteller, Michael'

_publ_section_title
;
 Epivernadol diacetate
;
_journal_coeditor_code BT6736
_journal_issue 10
_journal_name_full 'Acta Crystallographica Section E'
_journal_page_first o3349
_journal_page_last o3350
_journal_paper_doi 10.1107/S1600536805029387
_journal_volume 61
_journal_year 2005
_chemical_formula_iupac 'C24 H28 O10'
_chemical_formula_moiety 'C24 H28 O10'
_chemical_formula_sum 'C24 H28 O10'
_chemical_formula_weight 476.46
_chemical_name_common 'Epivernadol diacetate'
_chemical_name_systematic
;
(4aR,5R,6S,7S,8aS)-methyl
8a-ethenyloctahydro-5-acetoxy-7-{[2-(acetoxymethyl)-1-oxo-2-propenyl]oxy}-
\a,4-bis(methylene)-3-oxo-1H-2-benzopyran-6-acetate
;
_space_group_IT_number 19
_symmetry_cell_setting orthorhombic
_symmetry_space_group_name_Hall 'P 2ac 2ab'
_symmetry_space_group_name_H-M 'P 21 21 21'
_atom_sites_solution_hydrogens geom
_atom_sites_solution_primary direct
_atom_sites_solution_secondary difmap
_audit_creation_method SHELXL97
_cell_angle_alpha 90.00
_cell_angle_beta 90.00
_cell_angle_gamma 90.00
_cell_formula_units_Z 4
_cell_length_a 8.0887(2)
_cell_length_b 12.8750(4)
_cell_length_c 23.8205(8)
_cell_measurement_reflns_used 14723
_cell_measurement_temperature 291.0(10)
_cell_measurement_theta_max 25.33
_cell_measurement_theta_min 2.97
_cell_volume 2480.71(13)
_computing_cell_refinement
;
DENZO and SCALEPACK (Otwinowski & Minor, 1997)
;
_computing_data_collection 'COLLECT (Nonius, 1998)'
_computing_data_reduction
;
DENZO and SCALEPACK
;
_computing_molecular_graphics 'SHELXTL-Plus (Sheldrick, 1991)'
_computing_publication_material
;
SHELXL97, PARST95 (Nardelli, 1995) and PLATON (Spek, 2001)
;
_computing_structure_refinement 'SHELXL97 (Sheldrick, 1997)'
_computing_structure_solution 'SHELXS97 (Sheldrick, 1990)'
_diffrn_ambient_temperature 291.0(10)
_diffrn_detector_area_resol_mean '19 vertical, 18 horizontal'
_diffrn_measured_fraction_theta_full 0.997
_diffrn_measured_fraction_theta_max 0.997
_diffrn_measurement_device_type 'Nonius KappaCCD'
_diffrn_measurement_method
;
208 frames via \w-rotation (\D\w=1\%) and two times 60 s per frame
(two sets at different \k-angles)
;
_diffrn_radiation_monochromator graphite
_diffrn_radiation_source 'fine-focus sealed tube'
_diffrn_radiation_type MoK\a
_diffrn_radiation_wavelength 0.71073
_diffrn_reflns_av_R_equivalents 0.069
_diffrn_reflns_av_sigmaI/netI 0.0766
_diffrn_reflns_limit_h_max 9
_diffrn_reflns_limit_h_min -9
_diffrn_reflns_limit_k_max 15
_diffrn_reflns_limit_k_min -15
_diffrn_reflns_limit_l_max 28
_diffrn_reflns_limit_l_min -28
_diffrn_reflns_number 14723
_diffrn_reflns_theta_full 25.33
_diffrn_reflns_theta_max 25.33
_diffrn_reflns_theta_min 2.97
_diffrn_standards_decay_% 0
_diffrn_standards_number 0
_exptl_absorpt_coefficient_mu 0.100
_exptl_absorpt_correction_type none
_exptl_crystal_colour colourless
_exptl_crystal_density_diffrn 1.276
_exptl_crystal_density_method 'not measured'
_exptl_crystal_description needle
_exptl_crystal_F_000 1008
_exptl_crystal_size_max 0.20
_exptl_crystal_size_mid 0.05
_exptl_crystal_size_min 0.05
_refine_diff_density_max 0.231
_refine_diff_density_min -0.144
_refine_ls_extinction_coef 0.0057(15)
_refine_ls_extinction_expression Fc^*^=kFc[1+0.001xFc^2^\l^3^/sin(2\q)]^-1/4^
_refine_ls_extinction_method SHELXL97
_refine_ls_goodness_of_fit_ref 0.865
_refine_ls_hydrogen_treatment constr
_refine_ls_matrix_type full
_refine_ls_number_parameters 311
_refine_ls_number_reflns 2589
_refine_ls_number_restraints 0
_refine_ls_restrained_S_all 0.865
_refine_ls_R_factor_all 0.1050
_refine_ls_R_factor_gt 0.0434
_refine_ls_shift/su_max 0.000
_refine_ls_shift/su_mean 0.000
_refine_ls_structure_factor_coef Fsqd
_refine_ls_weighting_details 'calc w = 1/[\s^2^(Fo^2^)+(0.0643P)^2^] where P = (Fo^2^+2Fc^2^)/3'
_refine_ls_weighting_scheme calc
_refine_ls_wR_factor_gt 0.0984
_refine_ls_wR_factor_ref 0.1154
_reflns_number_gt 1373
_reflns_number_total 2589
_reflns_threshold_expression I>2\s(I)
_cod_data_source_file bt6736.cif
_cod_data_source_block I
_cod_database_code 2206880
_cod_database_fobs_code 2206880

loop_
_symmetry_equiv_pos_as_xyz
'x, y, z'
'-x+1/2, -y, z+1/2'
'-x, y+1/2, -z+1/2'
'x+1/2, -y+1/2, -z'

loop_
_atom_site_label
_atom_site_fract_x
_atom_site_fract_y
_atom_site_fract_z
_atom_site_U_iso_or_equiv
_atom_site_adp_type
_atom_site_calc_flag
_atom_site_refinement_flags
_atom_site_occupancy
_atom_site_type_symbol
O1 0.3229(4) -0.1415(2) -0.05742(10) 0.0680(8) Uani d . 1 O
O2 0.1082(4) -0.2420(3) -0.06704(12) 0.0796(9) Uani d . 1 O
O3 0.5712(3) 0.1161(2) 0.12470(10) 0.0635(8) Uani d . 1 O
O4 1.0192(5) 0.3231(4) 0.18172(17) 0.1296(15) Uani d . 1 O
O5 0.8171(4) 0.0850(3) 0.08519(16) 0.1040(12) Uani d . 1 O
O6 1.1947(12) 0.3692(8) 0.1219(4) 0.317(6) Uani d . 1 O
O7 0.4565(4) -0.0040(2) 0.27571(11) 0.0845(10) Uani d . 1 O
O8 0.2769(5) 0.0919(3) 0.22997(13) 0.1210(16) Uani d . 1 O
O9 0.1151(3) -0.1157(2) 0.12516(10) 0.0597(7) Uani d . 1 O
O10 0.1825(5) -0.2838(3) 0.11700(17) 0.0995(12) Uani d . 1 O
C1 0.1829(5) -0.0341(3) 0.03763(15) 0.0527(10) Uani d . 1 C
H1 0.1065 0.0207 0.0496 0.063 Uiso calc R 1 H
C2 0.3158(5) 0.0179(3) 0.00147(15) 0.0569(11) Uani d . 1 C
C3 0.4274(5) 0.0893(3) 0.03653(15) 0.0625(11) Uani d . 1 C
H3A 0.5211 0.1107 0.0139 0.075 Uiso calc R 1 H
H3B 0.3660 0.1512 0.0467 0.075 Uiso calc R 1 H
C4 0.4906(5) 0.0372(3) 0.08978(15) 0.0588(11) Uani d . 1 C
H4 0.5680 -0.0188 0.0806 0.071 Uiso calc R 1 H
C5 0.3490(5) -0.0036(3) 0.12536(14) 0.0526(10) Uani d . 1 C
H5 0.2745 0.0548 0.1330 0.063 Uiso calc R 1 H
C6 0.2528(4) -0.0833(3) 0.09085(14) 0.0520(10) Uani d . 1 C
H6 0.3232 -0.1428 0.0815 0.062 Uiso calc R 1 H
C7 0.0837(5) -0.1103(3) 0.00231(14) 0.0533(10) Uani d . 1 C
C8 0.1714(6) -0.1698(4) -0.04188(16) 0.0614(11) Uani d . 1 C
C9 0.4183(5) -0.0681(3) -0.02476(15) 0.0605(11) Uani d . 1 C
H9A 0.5015 -0.0370 -0.0488 0.073 Uiso calc R 1 H
H9B 0.4754 -0.1054 0.0049 0.073 Uiso calc R 1 H
C10 -0.0768(6) -0.1229(4) 0.00687(17) 0.0752(13) Uani d . 1 C
H10A -0.1318 -0.1681 -0.0172 0.090 Uiso calc R 1 H
H10B -0.1354 -0.0867 0.0342 0.090 Uiso calc R 1 H
C11 0.2388(6) 0.0838(3) -0.04500(17) 0.0697(13) Uani d . 1 C
H11 0.3051 0.0950 -0.0763 0.084 Uiso calc R 1 H
C12 0.0934(7) 0.1263(4) -0.0467(2) 0.0993(17) Uani d . 1 C
H12A 0.0209 0.1181 -0.0167 0.119 Uiso calc R 1 H
H12B 0.0618 0.1649 -0.0779 0.119 Uiso calc R 1 H
C13 0.7339(5) 0.1295(4) 0.11881(18) 0.0651(12) Uani d . 1 C
C14 0.8013(5) 0.2067(4) 0.15872(19) 0.0673(12) Uani d . 1 C
C15 0.9826(6) 0.2296(5) 0.1509(2) 0.0993(17) Uani d . 1 C
H15A 1.0487 0.1723 0.1649 0.119 Uiso calc R 1 H
H15B 1.0072 0.2392 0.1114 0.119 Uiso calc R 1 H
C16 1.1194(9) 0.3922(7) 0.1639(5) 0.147(3) Uani d . 1 C
C17 1.1391(9) 0.4828(5) 0.1996(4) 0.170(4) Uani d . 1 C
H17A 1.1743 0.5408 0.1774 0.255 Uiso calc R 1 H
H17B 1.2205 0.4685 0.2279 0.255 Uiso calc R 1 H
H17C 1.0354 0.4988 0.2172 0.255 Uiso calc R 1 H
C18 0.7101(7) 0.2511(5) 0.1958(2) 0.121(2) Uani d . 1 C
H18A 0.5982 0.2350 0.1982 0.145 Uiso calc R 1 H
H18B 0.7560 0.2994 0.2204 0.145 Uiso calc R 1 H
C19 0.4114(5) -0.0433(3) 0.18111(15) 0.0552(10) Uani d . 1 C
C20 0.3722(6) 0.0225(4) 0.23068(17) 0.0681(12) Uani d . 1 C
C21 0.4309(8) 0.0571(5) 0.32603(17) 0.119(2) Uani d . 1 C
H21A 0.4315 0.1296 0.3166 0.178 Uiso calc R 1 H
H21B 0.5178 0.0430 0.3524 0.178 Uiso calc R 1 H
H21C 0.3263 0.0393 0.3425 0.178 Uiso calc R 1 H
C22 0.4987(5) -0.1292(4) 0.18622(16) 0.0747(13) Uani d . 1 C
H22A 0.5371 -0.1497 0.2213 0.090 Uiso calc R 1 H
H22B 0.5219 -0.1694 0.1547 0.090 Uiso calc R 1 H
C23 0.0956(6) -0.2190(4) 0.13534(17) 0.0693(13) Uani d . 1 C
C24 -0.0544(6) -0.2346(4) 0.17112(19) 0.0919(16) Uani d . 1 C
H24A -0.1518 -0.2195 0.1496 0.138 Uiso calc R 1 H
H24B -0.0493 -0.1891 0.2030 0.138 Uiso calc R 1 H
H24C -0.0583 -0.3054 0.1837 0.138 Uiso calc R 1 H

loop_
_atom_site_aniso_label
_atom_site_aniso_U_11
_atom_site_aniso_U_22
_atom_site_aniso_U_33
_atom_site_aniso_U_12
_atom_site_aniso_U_13
_atom_site_aniso_U_23
O1 0.0704(18) 0.076(2) 0.0580(16) -0.0033(18) 0.0077(15) -0.0189(16)
O2 0.086(2) 0.077(2) 0.0759(19) -0.0053(19) -0.0080(18) -0.0257(18)
O3 0.0558(17) 0.0673(19) 0.0674(16) -0.0076(15) 0.0055(14) -0.0185(16)
O4 0.123(3) 0.131(4) 0.135(3) -0.052(3) 0.009(3) -0.023(3)
O5 0.070(2) 0.114(3) 0.128(3) -0.009(2) 0.018(2) -0.057(3)
O6 0.304(10) 0.314(11) 0.333(11) -0.168(9) 0.170(9) -0.089(9)
O7 0.106(2) 0.099(3) 0.0481(15) 0.021(2) -0.0066(17) -0.0103(17)
O8 0.156(3) 0.140(3) 0.0670(19) 0.087(3) -0.014(2) -0.026(2)
O9 0.0614(16) 0.065(2) 0.0523(14) -0.0042(15) 0.0101(14) 0.0005(15)
O10 0.097(2) 0.062(2) 0.139(3) -0.003(2) 0.025(2) 0.015(2)
C1 0.060(2) 0.047(2) 0.051(2) -0.001(2) 0.004(2) -0.007(2)
C2 0.070(3) 0.055(3) 0.045(2) -0.001(2) -0.001(2) 0.000(2)
C3 0.068(3) 0.059(3) 0.060(2) -0.012(2) 0.006(2) 0.001(2)
C4 0.065(3) 0.056(3) 0.055(2) -0.005(2) 0.003(2) -0.017(2)
C5 0.061(2) 0.049(2) 0.047(2) 0.000(2) -0.0008(19) -0.002(2)
C6 0.052(2) 0.057(3) 0.047(2) -0.003(2) 0.0080(19) -0.002(2)
C7 0.060(3) 0.050(3) 0.050(2) 0.000(2) 0.001(2) -0.002(2)
C8 0.075(3) 0.056(3) 0.054(2) 0.004(3) -0.012(2) 0.001(2)
C9 0.066(3) 0.065(3) 0.051(2) -0.007(2) 0.012(2) -0.004(2)
C10 0.068(3) 0.075(3) 0.083(3) -0.005(3) 0.002(3) -0.020(3)
C11 0.088(3) 0.064(3) 0.057(3) -0.002(3) 0.001(2) 0.009(2)
C12 0.122(5) 0.085(4) 0.091(4) 0.018(4) -0.001(3) 0.022(3)
C13 0.063(3) 0.067(3) 0.066(3) 0.002(3) 0.001(2) -0.010(3)
C14 0.060(3) 0.069(3) 0.073(3) -0.003(3) -0.005(2) -0.006(3)
C15 0.082(3) 0.103(4) 0.113(4) -0.010(3) -0.007(3) -0.029(4)
C16 0.111(5) 0.104(6) 0.225(10) -0.043(5) 0.038(6) 0.011(7)
C17 0.165(7) 0.086(5) 0.259(10) -0.040(5) -0.073(7) 0.017(6)
C18 0.083(4) 0.155(6) 0.124(4) -0.024(4) 0.013(4) -0.072(4)
C19 0.056(2) 0.058(3) 0.052(2) 0.002(2) -0.001(2) -0.004(2)
C20 0.075(3) 0.076(3) 0.053(3) 0.009(3) 0.006(3) -0.004(3)
C21 0.168(6) 0.138(5) 0.051(3) 0.043(5) -0.002(3) -0.026(3)
C22 0.086(3) 0.085(4) 0.053(2) 0.016(3) -0.007(2) -0.010(2)
C23 0.070(3) 0.071(4) 0.067(3) -0.017(3) -0.002(3) 0.008(3)
C24 0.088(3) 0.113(4) 0.075(3) -0.032(3) 0.016(3) 0.005(3)

loop_
_atom_type_symbol
_atom_type_description
_atom_type_scat_dispersion_real
_atom_type_scat_dispersion_imag
_atom_type_scat_source
C C 0.0033 0.0016 'International Tables Vol C Tables 4.2.6.8 and 6.1.1.4'
H H 0.0000 0.0000 'International Tables Vol C Tables 4.2.6.8 and 6.1.1.4'
O O 0.0106 0.0060 'International Tables Vol C Tables 4.2.6.8 and 6.1.1.4'

loop_
_geom_angle_atom_site_label_1
_geom_angle_atom_site_label_2
_geom_angle_atom_site_label_3
_geom_angle
C8 O1 C9 121.4(3)
C13 O3 C4 117.9(3)
C16 O4 C15 122.9(6)
C20 O7 C21 117.4(4)
C23 O9 C6 118.2(3)
C7 C1 C6 112.8(3)
C7 C1 C2 109.9(3)
C6 C1 C2 112.9(3)
C7 C1 H1 107.0
C6 C1 H1 107.0
C2 C1 H1 107.0
C9 C2 C11 109.3(3)
C9 C2 C1 107.3(3)
C11 C2 C1 111.4(3)
C9 C2 C3 109.8(3)
C11 C2 C3 107.5(3)
C1 C2 C3 111.6(3)
C4 C3 C2 112.7(3)
C4 C3 H3A 109.0
C2 C3 H3A 109.0
C4 C3 H3B 109.0
C2 C3 H3B 109.0
H3A C3 H3B 107.8
O3 C4 C5 105.0(3)
O3 C4 C3 108.4(3)
C5 C4 C3 111.4(3)
O3 C4 H4 110.6
C5 C4 H4 110.6
C3 C4 H4 110.6
C19 C5 C4 110.9(3)
C19 C5 C6 114.6(3)
C4 C5 C6 108.4(3)
C19 C5 H5 107.6
C4 C5 H5 107.6
C6 C5 H5 107.6
O9 C6 C1 107.7(3)
O9 C6 C5 106.4(3)
C1 C6 C5 110.9(3)
O9 C6 H6 110.6
C1 C6 H6 110.6
C5 C6 H6 110.6
C10 C7 C8 117.9(4)
C10 C7 C1 123.7(4)
C8 C7 C1 118.3(4)
O2 C8 O1 117.3(4)
O2 C8 C7 122.9(4)
O1 C8 C7 119.7(4)
O1 C9 C2 114.0(3)
O1 C9 H9A 108.8
C2 C9 H9A 108.8
O1 C9 H9B 108.8
C2 C9 H9B 108.8
H9A C9 H9B 107.7
C7 C10 H10A 120.0
C7 C10 H10B 120.0
H10A C10 H10B 120.0
C12 C11 C2 128.8(4)
C12 C11 H11 115.6
C2 C11 H11 115.6
C11 C12 H12A 120.0
C11 C12 H12B 120.0
H12A C12 H12B 120.0
O5 C13 O3 124.4(4)
O5 C13 C14 123.2(4)
O3 C13 C14 112.5(4)
C18 C14 C13 122.0(4)
C18 C14 C15 123.8(5)
C13 C14 C15 114.2(4)
O4 C15 C14 107.5(5)
O4 C15 H15A 110.2
C14 C15 H15A 110.2
O4 C15 H15B 110.2
C14 C15 H15B 110.2
H15A C15 H15B 108.5
O6 C16 O4 115.2(9)
O6 C16 C17 128.8(8)
O4 C16 C17 115.7(9)
C16 C17 H17A 109.5
C16 C17 H17B 109.5
H17A C17 H17B 109.5
C16 C17 H17C 109.5
H17A C17 H17C 109.5
H17B C17 H17C 109.5
C14 C18 H18A 120.0
C14 C18 H18B 120.0
H18A C18 H18B 120.0
C22 C19 C20 121.2(4)
C22 C19 C5 123.0(4)
C20 C19 C5 115.8(4)
O8 C20 O7 123.1(4)
O8 C20 C19 124.0(4)
O7 C20 C19 112.9(4)
O7 C21 H21A 109.5
O7 C21 H21B 109.5
H21A C21 H21B 109.5
O7 C21 H21C 109.5
H21A C21 H21C 109.5
H21B C21 H21C 109.5
C19 C22 H22A 120.0
C19 C22 H22B 120.0
H22A C22 H22B 120.0
O10 C23 O9 123.9(4)
O10 C23 C24 126.9(5)
O9 C23 C24 109.1(5)
C23 C24 H24A 109.5
C23 C24 H24B 109.5
H24A C24 H24B 109.5
C23 C24 H24C 109.5
H24A C24 H24C 109.5
H24B C24 H24C 109.5

loop_
_geom_bond_atom_site_label_1
_geom_bond_atom_site_label_2
_geom_bond_distance
O1 C8 1.331(5)
O1 C9 1.447(5)
O2 C8 1.219(4)
O3 C13 1.335(5)
O3 C4 1.467(4)
O4 C16 1.276(7)
O4 C15 1.442(6)
O5 C13 1.192(5)
O6 C16 1.207(10)
O7 C20 1.316(5)
O7 C21 1.449(5)
O8 C20 1.181(5)
O9 C23 1.361(5)
O9 C6 1.443(4)
O10 C23 1.175(5)
C1 C7 1.522(5)
C1 C6 1.526(5)
C1 C2 1.531(5)
C1 H1 0.9800
C2 C9 1.517(5)
C2 C11 1.528(6)
C2 C3 1.536(5)
C3 C4 1.523(5)
C3 H3A 0.9700
C3 H3B 0.9700
C4 C5 1.518(5)
C4 H4 0.9800
C5 C19 1.510(5)
C5 C6 1.527(5)
C5 H5 0.9800
C6 H6 0.9800
C7 C10 1.313(6)
C7 C8 1.483(5)
C9 H9A 0.9700
C9 H9B 0.9700
C10 H10A 0.9300
C10 H10B 0.9300
C11 C12 1.298(6)
C11 H11 0.9300
C12 H12A 0.9300
C12 H12B 0.9300
C13 C14 1.479(6)
C14 C18 1.286(6)
C14 C15 1.507(6)
C15 H15A 0.9700
C15 H15B 0.9700
C16 C17 1.453(11)
C17 H17A 0.9600
C17 H17B 0.9600
C17 H17C 0.9600
C18 H18A 0.9300
C18 H18B 0.9300
C19 C22 1.319(6)
C19 C20 1.487(6)
C21 H21A 0.9600
C21 H21B 0.9600
C21 H21C 0.9600
C22 H22A 0.9300
C22 H22B 0.9300
C23 C24 1.497(6)
C24 H24A 0.9600
C24 H24B 0.9600
C24 H24C 0.9600

loop_
_geom_torsion_atom_site_label_1
_geom_torsion_atom_site_label_2
_geom_torsion_atom_site_label_3
_geom_torsion_atom_site_label_4
_geom_torsion
C7 C1 C2 C9 -55.3(4)
C6 C1 C2 C9 71.5(4)
C7 C1 C2 C11 64.2(4)
C6 C1 C2 C11 -169.0(3)
C7 C1 C2 C3 -175.6(3)
C6 C1 C2 C3 -48.8(4)
C9 C2 C3 C4 -70.3(4)
C11 C2 C3 C4 170.9(3)
C1 C2 C3 C4 48.6(5)
C13 O3 C4 C5 148.3(4)
C13 O3 C4 C3 -92.6(4)
C2 C3 C4 O3 -170.4(3)
C2 C3 C4 C5 -55.4(4)
O3 C4 C5 C19 -56.0(4)
C3 C4 C5 C19 -173.1(3)
O3 C4 C5 C6 177.4(3)
C3 C4 C5 C6 60.3(4)
C23 O9 C6 C1 115.9(4)
C23 O9 C6 C5 -125.1(3)
C7 C1 C6 O9 -63.1(4)
C2 C1 C6 O9 171.6(3)
C7 C1 C6 C5 -179.1(3)
C2 C1 C6 C5 55.6(4)
C19 C5 C6 O9 58.5(4)
C4 C5 C6 O9 -177.1(3)
C19 C5 C6 C1 175.4(3)
C4 C5 C6 C1 -60.2(4)
C6 C1 C7 C10 92.4(5)
C2 C1 C7 C10 -140.8(4)
C6 C1 C7 C8 -91.0(4)
C2 C1 C7 C8 35.8(5)
C9 O1 C8 O2 -170.2(3)
C9 O1 C8 C7 13.0(5)
C10 C7 C8 O2 -13.3(6)
C1 C7 C8 O2 169.9(3)
C10 C7 C8 O1 163.4(4)
C1 C7 C8 O1 -13.4(5)
C8 O1 C9 C2 -36.3(5)
C11 C2 C9 O1 -64.0(4)
C1 C2 C9 O1 56.8(4)
C3 C2 C9 O1 178.3(3)
C9 C2 C11 C12 142.4(5)
C1 C2 C11 C12 24.1(7)
C3 C2 C11 C12 -98.4(6)
C4 O3 C13 O5 3.7(6)
C4 O3 C13 C14 -176.5(3)
O5 C13 C14 C18 -177.6(5)
O3 C13 C14 C18 2.6(6)
O5 C13 C14 C15 3.7(7)
O3 C13 C14 C15 -176.0(4)
C16 O4 C15 C14 -142.1(6)
C18 C14 C15 O4 -13.3(8)
C13 C14 C15 O4 165.3(4)
C15 O4 C16 O6 -7.2(13)
C15 O4 C16 C17 178.6(6)
C4 C5 C19 C22 -70.9(5)
C6 C5 C19 C22 52.2(5)
C4 C5 C19 C20 107.4(4)
C6 C5 C19 C20 -129.5(4)
C21 O7 C20 O8 -1.0(7)
C21 O7 C20 C19 178.4(4)
C22 C19 C20 O8 -169.4(5)
C5 C19 C20 O8 12.3(7)
C22 C19 C20 O7 11.3(6)
C5 C19 C20 O7 -167.1(4)
C6 O9 C23 O10 -1.5(6)
C6 O9 C23 C24 -179.6(3)

loop_
_cod_related_entry_id
_cod_related_entry_database
_cod_related_entry_code
1 ChemSpider 21180286
